data_7244194
loop_
_publ_author_name
'Ragab, Mona S.'
'Shehata, Mohamed R.'
'Shoukry, Mohamed M.'
'Haukka, Matti'
'Ragheb, Mohamed A.'

_publ_section_title
;
 Oxidative DNA cleavage mediated by a new unexpected [Pd(BAPP)][PdCl4]
 complex (BAPP = 1,4-bis(3-aminopropyl)piperazine): crystal structure, DNA
 binding and cytotoxic behavior
;
_journal_issue 3
_journal_name_full 'RSC Advances'
_journal_page_first 1871
_journal_page_last 1884
_journal_paper_doi 10.1039/D1RA07793G
_journal_volume 12
_journal_year 2022
_chemical_formula_moiety 'C10 H24 N4 Pd, Cl4 Pd'
_chemical_formula_sum 'C10 H24 Cl4 N4 Pd2'
_chemical_formula_weight 554.93
_space_group_crystal_system triclinic
_space_group_IT_number 2
_space_group_name_Hall '-P 1'
_space_group_name_H-M_alt 'P -1'
_atom_sites_solution_hydrogens geom
_audit_block_doi 10.5517/ccdc.csd.cc27sbp2
_audit_creation_method SHELXL-2018/3
_audit_update_record
;
2021-04-20 deposited with the CCDC.	2021-12-17 downloaded from the CCDC.
;
_cell_angle_alpha 76.030(2)
_cell_angle_beta 83.160(2)
_cell_angle_gamma 69.500(2)
_cell_formula_units_Z 2
_cell_length_a 8.5750(2)
_cell_length_b 9.0820(4)
_cell_length_c 12.9300(4)
_cell_measurement_reflns_used 5066
_cell_measurement_temperature 571(2)
_cell_measurement_theta_max 27.485
_cell_measurement_theta_min 2.910
_cell_volume 914.64(6)
_computing_cell_refinement 'HKL Scalepack (Otwinowski & Minor 1997)'
_computing_data_collection 'Collect (Bruker AXS BV, 1997-2004)'
_computing_data_reduction 'HKL Denzo and Scalepack (Otwinowski & Minor 1997)'
_computing_molecular_graphics 'CrystaMaker X (CrystalMaker Software ltd., 2020)'
_computing_publication_material 'SHELXL-2018/3 (Sheldrick, 2018)'
_computing_structure_refinement 'SHELXL-2018/3 (Sheldrick, 2018)'
_computing_structure_solution 'SHELXT 2018/2 (Sheldrick, 2018)'
_diffrn_ambient_temperature 571(2)
_diffrn_detector_area_resol_mean 9
_diffrn_measured_fraction_theta_full 0.996
_diffrn_measured_fraction_theta_max 0.990
_diffrn_measurement_device_type 'Bruker AXS, KappaCCD'
_diffrn_measurement_method CCD
_diffrn_radiation_monochromator 'horizonally mounted graphite crystal'
_diffrn_radiation_type MoK\a
_diffrn_radiation_wavelength 0.7107
_diffrn_reflns_av_R_equivalents 0.0501
_diffrn_reflns_av_unetI/netI 0.0662
_diffrn_reflns_Laue_measured_fraction_full 0.996
_diffrn_reflns_Laue_measured_fraction_max 0.990
_diffrn_reflns_limit_h_max 9
_diffrn_reflns_limit_h_min -11
_diffrn_reflns_limit_k_max 9
_diffrn_reflns_limit_k_min -11
_diffrn_reflns_limit_l_max 16
_diffrn_reflns_limit_l_min -16
_diffrn_reflns_number 8524
_diffrn_reflns_point_group_measured_fraction_full 0.996
_diffrn_reflns_point_group_measured_fraction_max 0.990
_diffrn_reflns_theta_full 25.241
_diffrn_reflns_theta_max 27.492
_diffrn_reflns_theta_min 2.961
_diffrn_source 'fine-focus sealed tube'
_exptl_absorpt_coefficient_mu 2.545
_exptl_absorpt_correction_T_max 0.710
_exptl_absorpt_correction_T_min 0.568
_exptl_absorpt_correction_type multi-scan
_exptl_absorpt_process_details
;
multi-scan from symmetry-related measurements
Sortav (Blessing 1995)
;
_exptl_crystal_colour brown
_exptl_crystal_density_diffrn 2.015
_exptl_crystal_description needle
_exptl_crystal_F_000 544
_refine_diff_density_max 0.865
_refine_diff_density_min -0.770
_refine_diff_density_rms 0.129
_refine_ls_extinction_method none
_refine_ls_goodness_of_fit_ref 1.030
_refine_ls_hydrogen_treatment constr
_refine_ls_matrix_type full
_refine_ls_number_parameters 184
_refine_ls_number_reflns 4148
_refine_ls_number_restraints 0
_refine_ls_restrained_S_all 1.030
_refine_ls_R_factor_all 0.0624
_refine_ls_R_factor_gt 0.0358
_refine_ls_shift/su_max 0.000
_refine_ls_shift/su_mean 0.000
_refine_ls_structure_factor_coef Fsqd
_refine_ls_weighting_details 'w=1/[\s^2^(Fo^2^)+(0.0215P)^2^] where P=(Fo^2^+2Fc^2^)/3'
_refine_ls_weighting_scheme calc
_refine_ls_wR_factor_gt 0.0675
_refine_ls_wR_factor_ref 0.0762
_reflns_Friedel_coverage 0.000
_reflns_number_gt 3046
_reflns_number_total 4148
_reflns_threshold_expression 'I > 2\s(I)'
_cod_data_source_file d1ra07793g2.cif
_cod_data_source_block Shehata
_cod_database_code 7244194
_shelx_shelxl_version_number 2018/3
_shelx_space_group_comment
;
The symmetry employed for this shelxl refinement is uniquely defined
by the following loop, which should always be used as a source of
symmetry information in preference to the above space-group names.
They are only intended as comments.
;

loop_
_space_group_symop_operation_xyz
'x, y, z'
'-x, -y, -z'

loop_
_atom_site_label
_atom_site_type_symbol
_atom_site_fract_x
_atom_site_fract_y
_atom_site_fract_z
_atom_site_U_iso_or_equiv
_atom_site_adp_type
_atom_site_occupancy
_atom_site_site_symmetry_order
_atom_site_calc_flag
_atom_site_refinement_flags_posn
_atom_site_refinement_flags_adp
_atom_site_refinement_flags_occupancy
_atom_site_disorder_assembly
_atom_site_disorder_group
Pd1 Pd 0.500000 0.500000 0.000000 0.02967(12) Uani 1 2 d S . P . .
Cl22 Cl 0.74369(13) 0.28249(14) 0.00575(8) 0.0442(3) Uani 1 1 d . . . . .
Cl23 Cl 0.62123(13) 0.61207(14) 0.09547(8) 0.0422(3) Uani 1 1 d . . . . .
Pd2 Pd 0.33333(3) 0.29662(4) 0.25570(2) 0.02879(10) Uani 1 1 d . . . . .
N8 N 0.1086(4) 0.4444(4) 0.3029(2) 0.0347(8) Uani 1 1 d . . . . .
N9 N 0.1531(4) 0.2363(4) 0.2014(2) 0.0330(8) Uani 1 1 d . . . . .
N13 N 0.4858(4) 0.3948(5) 0.3056(2) 0.0435(9) Uani 1 1 d . . . . .
H13A H 0.559641 0.315647 0.348064 0.052 Uiso 1 1 calc R U . . .
H13B H 0.542511 0.429642 0.248445 0.052 Uiso 1 1 calc R U . . .
N14 N 0.5411(4) 0.1240(4) 0.2092(2) 0.0422(9) Uani 1 1 d . . . . .
H14A H 0.608960 0.173781 0.171453 0.051 Uiso 1 1 calc R U . . .
H14B H 0.593502 0.061607 0.267815 0.051 Uiso 1 1 calc R U . . .
C10 C 0.1056(6) 0.5631(6) 0.3641(3) 0.0501(12) Uani 1 1 d . . . . .
H10A H 0.119566 0.510509 0.438883 0.060 Uiso 1 1 calc R U . . .
H10B H -0.002339 0.647308 0.357863 0.060 Uiso 1 1 calc R U . . .
C11 C 0.2391(7) 0.6379(6) 0.3271(3) 0.0588(14) Uani 1 1 d . . . . .
H11A H 0.210819 0.735240 0.354052 0.071 Uiso 1 1 calc R U . . .
H11B H 0.241222 0.668343 0.249841 0.071 Uiso 1 1 calc R U . . .
C12 C 0.4111(6) 0.5285(6) 0.3625(3) 0.0575(14) Uani 1 1 d . . . . .
H12A H 0.484042 0.592272 0.351685 0.069 Uiso 1 1 calc R U . . .
H12B H 0.404700 0.483321 0.438354 0.069 Uiso 1 1 calc R U . . .
C15 C 0.2031(6) 0.1070(6) 0.1406(3) 0.0519(12) Uani 1 1 d . . . . .
H15A H 0.217319 0.152991 0.065684 0.062 Uiso 1 1 calc R U . . .
H15B H 0.114739 0.061200 0.147715 0.062 Uiso 1 1 calc R U . . .
C16 C 0.3629(6) -0.0253(6) 0.1784(4) 0.0540(13) Uani 1 1 d . . . . .
H16A H 0.355498 -0.056307 0.255550 0.065 Uiso 1 1 calc R U . . .
H16B H 0.372920 -0.118337 0.150436 0.065 Uiso 1 1 calc R U . . .
C17 C 0.5179(6) 0.0184(6) 0.1463(3) 0.0546(13) Uani 1 1 d . . . . .
H17A H 0.613699 -0.079544 0.154234 0.066 Uiso 1 1 calc R U . . .
H17B H 0.513449 0.071921 0.071578 0.066 Uiso 1 1 calc R U . . .
C18 C 0.0280(5) 0.3253(6) 0.3645(3) 0.0434(11) Uani 1 1 d . . . . .
H18A H -0.089297 0.380129 0.378368 0.052 Uiso 1 1 calc R U . . .
H18B H 0.080444 0.272715 0.432303 0.052 Uiso 1 1 calc R U . . .
C19 C 0.0481(5) 0.2016(6) 0.2987(3) 0.0430(11) Uani 1 1 d . . . . .
H19A H 0.101227 0.093979 0.339830 0.052 Uiso 1 1 calc R U . . .
H19B H -0.060070 0.208423 0.278565 0.052 Uiso 1 1 calc R U . . .
C20 C 0.0563(5) 0.3936(5) 0.1353(3) 0.0401(11) Uani 1 1 d . . . . .
H20A H -0.046850 0.388290 0.115399 0.048 Uiso 1 1 calc R U . . .
H20B H 0.120102 0.419814 0.070682 0.048 Uiso 1 1 calc R U . . .
C21 C 0.0189(5) 0.5221(5) 0.2009(3) 0.0432(11) Uani 1 1 d . . . . .
H21A H 0.056693 0.609696 0.161751 0.052 Uiso 1 1 calc R U . . .
H21B H -0.100116 0.565308 0.215737 0.052 Uiso 1 1 calc R U . . .
Pd3 Pd 0.500000 0.000000 0.500000 0.03863(14) Uani 1 2 d S . P . .
Cl24 Cl 0.72321(14) 0.09315(17) 0.47452(9) 0.0606(4) Uani 1 1 d . . . . .
Cl25 Cl 0.34769(16) 0.20299(16) 0.58660(9) 0.0602(3) Uani 1 1 d . . . . .

loop_
_atom_site_aniso_label
_atom_site_aniso_U_11
_atom_site_aniso_U_22
_atom_site_aniso_U_33
_atom_site_aniso_U_23
_atom_site_aniso_U_13
_atom_site_aniso_U_12
Pd1 0.0292(2) 0.0311(3) 0.0286(2) -0.00559(17) -0.00037(16) -0.0108(2)
Cl22 0.0335(6) 0.0395(7) 0.0565(6) -0.0108(5) -0.0010(4) -0.0082(5)
Cl23 0.0404(6) 0.0453(7) 0.0465(6) -0.0158(5) -0.0047(4) -0.0163(5)
Pd2 0.02823(18) 0.0330(2) 0.02627(16) -0.00501(12) -0.00346(11) -0.01164(15)
N8 0.0333(19) 0.036(2) 0.0329(16) -0.0079(14) 0.0003(13) -0.0102(17)
N9 0.0329(19) 0.037(2) 0.0314(16) -0.0078(14) -0.0057(13) -0.0129(17)
N13 0.046(2) 0.052(3) 0.0383(18) 0.0017(17) -0.0115(15) -0.028(2)
N14 0.040(2) 0.044(2) 0.0346(18) -0.0013(16) 0.0004(14) -0.0096(18)
C10 0.062(3) 0.045(3) 0.045(2) -0.021(2) 0.003(2) -0.015(3)
C11 0.090(4) 0.045(3) 0.051(3) -0.020(2) 0.003(2) -0.031(3)
C12 0.085(4) 0.069(4) 0.041(2) -0.014(2) -0.007(2) -0.049(3)
C15 0.063(3) 0.055(4) 0.050(3) -0.024(2) -0.006(2) -0.026(3)
C16 0.072(3) 0.035(3) 0.062(3) -0.020(2) 0.010(2) -0.025(3)
C17 0.061(3) 0.042(3) 0.057(3) -0.018(2) 0.008(2) -0.011(3)
C18 0.037(2) 0.057(3) 0.037(2) -0.009(2) 0.0083(17) -0.021(2)
C19 0.041(3) 0.053(3) 0.041(2) -0.005(2) 0.0037(17) -0.028(2)
C20 0.032(2) 0.051(3) 0.033(2) -0.0038(19) -0.0078(16) -0.010(2)
C21 0.034(2) 0.046(3) 0.042(2) 0.000(2) -0.0056(17) -0.008(2)
Pd3 0.0370(3) 0.0439(3) 0.0321(2) 0.0034(2) -0.00677(17) -0.0159(2)
Cl24 0.0473(7) 0.0677(10) 0.0653(7) 0.0117(6) -0.0140(5) -0.0307(7)
Cl25 0.0620(8) 0.0548(9) 0.0547(6) -0.0096(6) -0.0051(5) -0.0089(7)

loop_
_atom_type_symbol
_atom_type_description
_atom_type_scat_dispersion_real
_atom_type_scat_dispersion_imag
_atom_type_scat_source
C C 0.0033 0.0016 'International Tables Vol C Tables 4.2.6.8 and 6.1.1.4'
H H 0.0000 0.0000 'International Tables Vol C Tables 4.2.6.8 and 6.1.1.4'
N N 0.0061 0.0033 'International Tables Vol C Tables 4.2.6.8 and 6.1.1.4'
Cl Cl 0.1484 0.1585 'International Tables Vol C Tables 4.2.6.8 and 6.1.1.4'
Pd Pd -0.9988 1.0072 'International Tables Vol C Tables 4.2.6.8 and 6.1.1.4'

loop_
_geom_angle_atom_site_label_1
_geom_angle_atom_site_label_2
_geom_angle_atom_site_label_3
_geom_angle
_geom_angle_site_symmetry_1
_geom_angle_site_symmetry_3
_geom_angle_publ_flag
Cl23 Pd1 Cl23 180.00(5) 2_665 . ?
Cl23 Pd1 Cl22 89.73(4) 2_665 2_665 ?
Cl23 Pd1 Cl22 90.27(4) . 2_665 ?
Cl23 Pd1 Cl22 90.27(4) 2_665 . ?
Cl23 Pd1 Cl22 89.73(4) . . ?
Cl22 Pd1 Cl22 180.0 2_665 . ?
N8 Pd2 N13 98.61(14) . . ?
N8 Pd2 N9 73.44(13) . . ?
N13 Pd2 N9 170.55(14) . . ?
N8 Pd2 N14 171.44(14) . . ?
N13 Pd2 N14 89.30(14) . . ?
N9 Pd2 N14 98.96(14) . . ?
C10 N8 C21 112.3(3) . . ?
C10 N8 C18 112.1(3) . . ?
C21 N8 C18 106.7(3) . . ?
C10 N8 Pd2 119.1(3) . . ?
C21 N8 Pd2 103.4(2) . . ?
C18 N8 Pd2 102.0(2) . . ?
C15 N9 C20 111.4(3) . . ?
C15 N9 C19 112.0(3) . . ?
C20 N9 C19 107.6(3) . . ?
C15 N9 Pd2 119.5(3) . . ?
C20 N9 Pd2 101.0(2) . . ?
C19 N9 Pd2 104.2(2) . . ?
C12 N13 Pd2 119.2(3) . . ?
C12 N13 H13A 107.5 . . ?
Pd2 N13 H13A 107.5 . . ?
C12 N13 H13B 107.5 . . ?
Pd2 N13 H13B 107.5 . . ?
H13A N13 H13B 107.0 . . ?
C17 N14 Pd2 118.3(3) . . ?
C17 N14 H14A 107.7 . . ?
Pd2 N14 H14A 107.7 . . ?
C17 N14 H14B 107.7 . . ?
Pd2 N14 H14B 107.7 . . ?
H14A N14 H14B 107.1 . . ?
N8 C10 C11 112.9(3) . . ?
N8 C10 H10A 109.0 . . ?
C11 C10 H10A 109.0 . . ?
N8 C10 H10B 109.0 . . ?
C11 C10 H10B 109.0 . . ?
H10A C10 H10B 107.8 . . ?
C10 C11 C12 113.7(4) . . ?
C10 C11 H11A 108.8 . . ?
C12 C11 H11A 108.8 . . ?
C10 C11 H11B 108.8 . . ?
C12 C11 H11B 108.8 . . ?
H11A C11 H11B 107.7 . . ?
N13 C12 C11 114.0(4) . . ?
N13 C12 H12A 108.8 . . ?
C11 C12 H12A 108.8 . . ?
N13 C12 H12B 108.8 . . ?
C11 C12 H12B 108.8 . . ?
H12A C12 H12B 107.6 . . ?
N9 C15 C16 112.5(3) . . ?
N9 C15 H15A 109.1 . . ?
C16 C15 H15A 109.1 . . ?
N9 C15 H15B 109.1 . . ?
C16 C15 H15B 109.1 . . ?
H15A C15 H15B 107.8 . . ?
C17 C16 C15 114.8(4) . . ?
C17 C16 H16A 108.6 . . ?
C15 C16 H16A 108.6 . . ?
C17 C16 H16B 108.6 . . ?
C15 C16 H16B 108.6 . . ?
H16A C16 H16B 107.6 . . ?
N14 C17 C16 113.5(3) . . ?
N14 C17 H17A 108.9 . . ?
C16 C17 H17A 108.9 . . ?
N14 C17 H17B 108.9 . . ?
C16 C17 H17B 108.9 . . ?
H17A C17 H17B 107.7 . . ?
N8 C18 C19 108.3(3) . . ?
N8 C18 H18A 110.0 . . ?
C19 C18 H18A 110.0 . . ?
N8 C18 H18B 110.0 . . ?
C19 C18 H18B 110.0 . . ?
H18A C18 H18B 108.4 . . ?
N9 C19 C18 107.8(3) . . ?
N9 C19 H19A 110.1 . . ?
C18 C19 H19A 110.1 . . ?
N9 C19 H19B 110.1 . . ?
C18 C19 H19B 110.1 . . ?
H19A C19 H19B 108.5 . . ?
N9 C20 C21 108.2(3) . . ?
N9 C20 H20A 110.1 . . ?
C21 C20 H20A 110.1 . . ?
N9 C20 H20B 110.1 . . ?
C21 C20 H20B 110.1 . . ?
H20A C20 H20B 108.4 . . ?
N8 C21 C20 107.7(3) . . ?
N8 C21 H21A 110.2 . . ?
C20 C21 H21A 110.2 . . ?
N8 C21 H21B 110.2 . . ?
C20 C21 H21B 110.2 . . ?
H21A C21 H21B 108.5 . . ?
Cl25 Pd3 Cl25 180.00(5) 2_656 . ?
Cl25 Pd3 Cl24 90.77(5) 2_656 2_656 ?
Cl25 Pd3 Cl24 89.23(5) . 2_656 ?
Cl25 Pd3 Cl24 89.23(5) 2_656 . ?
Cl25 Pd3 Cl24 90.77(5) . . ?
Cl24 Pd3 Cl24 180.0 2_656 . ?

loop_
_geom_bond_atom_site_label_1
_geom_bond_atom_site_label_2
_geom_bond_distance
_geom_bond_site_symmetry_2
_geom_bond_publ_flag
Pd1 Cl23 2.3008(11) 2_665 ?
Pd1 Cl23 2.3008(11) . yes
Pd1 Cl22 2.3128(11) 2_665 ?
Pd1 Cl22 2.3128(11) . yes
Pd2 N8 2.047(3) . yes
Pd2 N13 2.054(3) . yes
Pd2 N9 2.054(3) . yes
Pd2 N14 2.058(3) . yes
N8 C10 1.476(5) . ?
N8 C21 1.498(4) . ?
N8 C18 1.502(5) . ?
N9 C15 1.481(5) . ?
N9 C20 1.486(5) . ?
N9 C19 1.494(4) . ?
N13 C12 1.483(6) . ?
N13 H13A 0.8900 . ?
N13 H13B 0.8900 . ?
N14 C17 1.473(6) . ?
N14 H14A 0.8900 . ?
N14 H14B 0.8900 . ?
C10 C11 1.502(6) . ?
C10 H10A 0.9700 . ?
C10 H10B 0.9700 . ?
C11 C12 1.512(7) . ?
C11 H11A 0.9700 . ?
C11 H11B 0.9700 . ?
C12 H12A 0.9700 . ?
C12 H12B 0.9700 . ?
C15 C16 1.511(6) . ?
C15 H15A 0.9700 . ?
C15 H15B 0.9700 . ?
C16 C17 1.502(6) . ?
C16 H16A 0.9700 . ?
C16 H16B 0.9700 . ?
C17 H17A 0.9700 . ?
C17 H17B 0.9700 . ?
C18 C19 1.519(6) . ?
C18 H18A 0.9700 . ?
C18 H18B 0.9700 . ?
C19 H19A 0.9700 . ?
C19 H19B 0.9700 . ?
C20 C21 1.528(6) . ?
C20 H20A 0.9700 . ?
C20 H20B 0.9700 . ?
C21 H21A 0.9700 . ?
C21 H21B 0.9700 . ?
Pd3 Cl25 2.3066(13) 2_656 ?
Pd3 Cl25 2.3066(13) . ?
Pd3 Cl24 2.3102(12) 2_656 ?
Pd3 Cl24 2.3102(12) . ?

loop_
_geom_hbond_atom_site_label_D
_geom_hbond_atom_site_label_H
_geom_hbond_atom_site_label_A
_geom_hbond_distance_DH
_geom_hbond_distance_HA
_geom_hbond_distance_DA
_geom_hbond_angle_DHA
_geom_hbond_site_symmetry_A
_geom_hbond_publ_flag
N13 H13A Cl24 0.89 2.39 3.268(3) 171.6 . yes
N13 H13B Cl23 0.89 2.45 3.300(3) 160.2 . yes
N14 H14A Cl22 0.89 2.47 3.294(3) 154.6 . yes
N14 H14B Cl25 0.89 2.60 3.395(3) 149.0 2_656 yes
C10 H10B Cl25 0.97 2.88 3.783(5) 155.8 2_566 yes
C12 H12B Cl25 0.97 2.95 3.747(5) 140.5 . yes
C16 H16B Cl23 0.97 2.80 3.596(5) 139.4 1_545 yes
C19 H19A Cl24 0.97 2.83 3.676(4) 146.1 2_656 yes
C20 H20A Cl22 0.97 2.94 3.846(4) 156.2 1_455 yes
C20 H20A Cl23 0.97 2.86 3.592(4) 133.1 1_455 yes
C20 H20B Cl23 0.97 2.89 3.816(4) 160.7 2_665 yes
C21 H21A Cl22 0.97 2.80 3.658(4) 147.6 2_665 yes
C21 H21B Cl23 0.97 2.86 3.573(4) 131.4 1_455 yes

loop_
_geom_torsion_atom_site_label_1
_geom_torsion_atom_site_label_2
_geom_torsion_atom_site_label_3
_geom_torsion_atom_site_label_4
_geom_torsion
_geom_torsion_site_symmetry_1
_geom_torsion_site_symmetry_2
_geom_torsion_site_symmetry_3
_geom_torsion_site_symmetry_4
_geom_torsion_publ_flag
C21 N8 C10 C11 -83.1(4) . . . . ?
C18 N8 C10 C11 156.8(4) . . . . ?
Pd2 N8 C10 C11 37.9(5) . . . . ?
N8 C10 C11 C12 -75.7(5) . . . . ?
Pd2 N13 C12 C11 -32.4(5) . . . . ?
C10 C11 C12 N13 72.7(5) . . . . ?
C20 N9 C15 C16 151.3(4) . . . . ?
C19 N9 C15 C16 -88.2(4) . . . . ?
Pd2 N9 C15 C16 34.1(5) . . . . ?
N9 C15 C16 C17 -73.8(5) . . . . ?
Pd2 N14 C17 C16 -36.2(5) . . . . ?
C15 C16 C17 N14 75.7(5) . . . . ?
C10 N8 C18 C19 -175.9(3) . . . . ?
C21 N8 C18 C19 60.7(4) . . . . ?
Pd2 N8 C18 C19 -47.4(3) . . . . ?
C15 N9 C19 C18 170.7(3) . . . . ?
C20 N9 C19 C18 -66.6(4) . . . . ?
Pd2 N9 C19 C18 40.1(4) . . . . ?
N8 C18 C19 N9 4.7(4) . . . . ?
C15 N9 C20 C21 -176.5(3) . . . . ?
C19 N9 C20 C21 60.4(4) . . . . ?
Pd2 N9 C20 C21 -48.6(3) . . . . ?
C10 N8 C21 C20 169.9(3) . . . . ?
C18 N8 C21 C20 -66.8(4) . . . . ?
Pd2 N8 C21 C20 40.2(3) . . . . ?
N9 C20 C21 N8 5.7(4) . . . . ?
